data_4126641
loop_
_publ_author_name
'Martell, Jeffrey D.'
'Porter-Zasada, Leo B'
'Forse, Alexander C.'
'Siegelman, Rebecca L.'
'Gonzalez, Miguel I.'
'Oktawiec, Julia'
'Runcevski, Tomce'
'Xu, Jiawei'
'Srebro-Hooper, Monika'
'Milner, Phillip J.'
'Colwell, Kristen A.'
'Autschbach, Jochen'
'Reimer, Jeffrey A.'
'Long, Jeffrey R.'

_publ_section_title
;
 Enantioselective Recognition of Ammonium Carbamates in a Chiral
 Metal-Organic Framework.
;
_journal_name_full 'Journal of the American Chemical Society'
_journal_paper_doi 10.1021/jacs.7b09983
_journal_year 2017
_chemical_formula_moiety 'C28 H34 N4 O10 Zn2'
_chemical_formula_sum 'C28 H34 N4 O10 Zn2'
_chemical_formula_weight 717.33
_chemical_name_common Zn2(dobpdc)(dach-CO2)2
_space_group_crystal_system trigonal
_space_group_IT_number 154
_space_group_name_Hall 'P 32 2"'
_space_group_name_H-M_alt 'P 32 2 1'
_symmetry_space_group_name_Hall 'P 32 2"'
_symmetry_space_group_name_H-M 'P 32 2 1'
_atom_sites_solution_hydrogens geom
_atom_sites_solution_primary 'intrinsic phasing'
_atom_sites_solution_secondary difmap
_audit_creation_date 2017-10-11
_audit_creation_method
;
Olex2 1.2
(compiled Aug 10 2017 17:28:52 for OlexSys, GUI svn.r5381)
;
_cell_angle_alpha 90
_cell_angle_beta 90
_cell_angle_gamma 120
_cell_formula_units_Z 3
_cell_length_a 20.6012(7)
_cell_length_b 20.6012(7)
_cell_length_c 6.8939(3)
_cell_measurement_reflns_used 9946
_cell_measurement_temperature 100(2)
_cell_measurement_theta_max 34.056
_cell_measurement_theta_min 2.845
_cell_volume 2533.85(16)
_computing_cell_refinement 'SAINT v8.34A (Bruker, 2013)'
_computing_data_collection 'Bruker APEX3 Bruker-AXS, Madison WI'
_computing_data_reduction 'SAINT v8.34A (Bruker, 2013)'
_computing_molecular_graphics 'Olex2 (Dolomanov et al., 2009)'
_computing_publication_material 'Olex2 (Dolomanov et al., 2009)'
_computing_structure_refinement 'ShelXL (Sheldrick, 2015)'
_computing_structure_solution 'ShelXT (Sheldrick, 2015)'
_diffrn_ambient_temperature 100(2)
_diffrn_detector_area_resol_mean 10.42
_diffrn_measured_fraction_theta_full 0.999
_diffrn_measured_fraction_theta_max 0.999
_diffrn_measurement_device_type 'Bruker D8 with PHOTON 100 detector'
_diffrn_measurement_method '\f and \w shutterless scans'
_diffrn_radiation_monochromator 'silicon 111'
_diffrn_radiation_type synchrotron
_diffrn_radiation_wavelength 0.8856
_diffrn_reflns_av_R_equivalents 0.0684
_diffrn_reflns_av_unetI/netI 0.0409
_diffrn_reflns_Laue_measured_fraction_full 0.999
_diffrn_reflns_Laue_measured_fraction_max 0.999
_diffrn_reflns_limit_h_max 26
_diffrn_reflns_limit_h_min -25
_diffrn_reflns_limit_k_max 26
_diffrn_reflns_limit_k_min -26
_diffrn_reflns_limit_l_max 8
_diffrn_reflns_limit_l_min -8
_diffrn_reflns_number 28152
_diffrn_reflns_point_group_measured_fraction_full 1.000
_diffrn_reflns_point_group_measured_fraction_max 1.000
_diffrn_reflns_theta_full 32.097
_diffrn_reflns_theta_max 34.076
_diffrn_reflns_theta_min 2.464
_diffrn_source
;
Advanced Light Source, station 11.3.1
;
_diffrn_standards_number 0
_exptl_absorpt_coefficient_mu 2.658
_exptl_absorpt_correction_T_max 0.879
_exptl_absorpt_correction_T_min 0.680
_exptl_absorpt_correction_type multi-scan
_exptl_absorpt_process_details
;
SADABS-2014/2 (Bruker,2014) was used for absorption correction.
wR2(int) was 0.1467 before and 0.0949 after correction.
The Ratio of minimum to maximum transmission is 0.7739.
The \l/2 correction factor is Not present.
;
_exptl_crystal_colour 'pale yellow'
_exptl_crystal_colour_primary 'pale yellow'
_exptl_crystal_density_diffrn 1.410
_exptl_crystal_density_method 'not measured'
_exptl_crystal_description prism
_exptl_crystal_F_000 1110
_exptl_crystal_size_max 0.107
_exptl_crystal_size_mid 0.05
_exptl_crystal_size_min 0.05
_refine_diff_density_max 0.804
_refine_diff_density_min -0.996
_refine_diff_density_rms 0.122
_refine_ls_abs_structure_details
;
 Refined as an inversion twin.
;
_refine_ls_abs_structure_Flack 0.41(3)
_refine_ls_extinction_method none
_refine_ls_goodness_of_fit_ref 1.182
_refine_ls_hydrogen_treatment constr
_refine_ls_matrix_type full
_refine_ls_number_parameters 236
_refine_ls_number_reflns 3597
_refine_ls_number_restraints 169
_refine_ls_restrained_S_all 1.186
_refine_ls_R_factor_all 0.0617
_refine_ls_R_factor_gt 0.0566
_refine_ls_shift/su_max 0.001
_refine_ls_shift/su_mean 0.000
_refine_ls_structure_factor_coef Fsqd
_refine_ls_weighting_details 'w=1/[\s^2^(Fo^2^)+(0.0577P)^2^+7.3863P] where P=(Fo^2^+2Fc^2^)/3'
_refine_ls_weighting_scheme calc
_refine_ls_wR_factor_gt 0.1377
_refine_ls_wR_factor_ref 0.1401
_reflns_Friedel_coverage 0.845
_reflns_Friedel_fraction_full 1.000
_reflns_Friedel_fraction_max 1.000
_reflns_number_gt 3358
_reflns_number_total 3597
_reflns_threshold_expression 'I > 2\s(I)'
_cod_data_source_file ja7b09983_si_001.cif
_cod_data_source_block rls133s
_cod_original_cell_volume 2533.8(2)
_cod_database_code 4126641
_shelx_shelxl_version_number 2016/6
_shelx_space_group_comment
;
The symmetry employed for this shelxl refinement is uniquely defined
by the following loop, which should always be used as a source of
symmetry information in preference to the above space-group names.
They are only intended as comments.
;
_shelx_estimated_absorpt_t_max 0.879
_shelx_estimated_absorpt_t_min 0.764
_olex2_refinement_description
;
1. Twinned data refinement
 Scales: 0.59(3)
 0.41(3)
2. Fixed Uiso
 At 1.2 times of:
  All C(H) groups, All C(H,H) groups, All C(H,H,H,H) groups, All N(H,H)
  groups, All N(H,H,H,H,H,H) groups
3. Restrained distances
 C9B-C10B \\sim C9A-C10A \\sim C11-C10B \\sim C11-C10A \\sim C12A-C11 \\sim
C12B-C11 \\sim C13B-C12B ~
 C13A-C12A \\sim C14-C13B \\sim C14-C13A \\sim C9B-C14 \\sim C9A-C14
 with sigma of 0.02
 N1-C9B \\sim N1-C9A
 with sigma of 0.02
4. Rigid body (RIGU) restrains
 N1, N2, C11, C14, C9A, C10A, C12A, C13A
 with sigma for 1-2 distances of 0.004 and sigma for 1-3 distances of 0.004
 N1, N2, C11, C14, C9B, C10B, C12B, C13B
 with sigma for 1-2 distances of 0.004 and sigma for 1-3 distances of 0.004
5. Others
 Fixed Sof: H1B(0.47) H1A(0.53) H2BD(0.47) H2BE(0.47) H2BF(0.47) H2AA(0.53)
 H2AB(0.53) H2AC(0.53) H11A(0.53) H11B(0.53) H11C(0.47) H11D(0.47) H14A(0.53)
 H14B(0.53) H14C(0.47) H14D(0.47) C9A(0.53) H9A(0.53) C10A(0.53) H10A(0.53)
 C12A(0.53) H12A(0.53) H12B(0.53) C13A(0.53) H13A(0.53) H13B(0.53) C9B(0.47)
 H9B(0.47) C10B(0.47) H10B(0.47) C12B(0.47) H12C(0.47) H12D(0.47) C13B(0.47)
 H13C(0.47) H13D(0.47)
6.a Ternary CH refined with riding coordinates:
 C9A(H9A), C10A(H10A), C9B(H9B), C10B(H10B)
6.b Secondary CH2 refined with riding coordinates:
 C11(H11A,H11B), C11(H11C,H11D), C14(H14A,H14B), C14(H14C,H14D), C12A(H12A,
 H12B), C13A(H13A,H13B), C12B(H12C,H12D), C13B(H13C,H13D)
6.c Me refined with riding coordinates:
 N2(H2BD,H2BE,H2BF), N2(H2AA,H2AB,H2AC)
6.d Aromatic/amide H refined with riding coordinates:
 N1(H1B), N1(H1A), C3(H3), C5(H5), C6(H6)
;
_olex2_submission_special_instructions 'No special instructions were received'

loop_
_space_group_symop_operation_xyz
'x, y, z'
'-y, x-y, z+2/3'
'-x+y, -x, z+1/3'
'y, x, -z'
'x-y, -y, -z+1/3'
'-x, -x+y, -z+2/3'

loop_
_atom_site_label
_atom_site_type_symbol
_atom_site_fract_x
_atom_site_fract_y
_atom_site_fract_z
_atom_site_U_iso_or_equiv
_atom_site_adp_type
_atom_site_occupancy
_atom_site_site_symmetry_order
_atom_site_calc_flag
_atom_site_refinement_flags_posn
_atom_site_refinement_flags_adp
_atom_site_refinement_flags_occupancy
_atom_site_disorder_assembly
_atom_site_disorder_group
Zn1 Zn 0.61672(5) 0.26531(5) 0.62952(12) 0.0172(2) Uani 1 1 d . . . . .
O1 O 0.6885(3) 0.2515(3) 1.4455(7) 0.0185(10) Uani 1 1 d . . . . .
O2 O 0.6547(3) 0.2871(3) 1.0868(7) 0.0200(10) Uani 1 1 d . . . . .
O3 O 0.6214(3) 0.2030(3) 0.8530(7) 0.0238(12) Uani 1 1 d . . . . .
O4 O 0.5210(4) 0.1701(4) 0.5392(12) 0.0490(19) Uani 1 1 d . . . . .
O5 O 0.4233(5) 0.0686(5) 0.4371(16) 0.076(3) Uani 1 1 d . . . . .
N1 N 0.4816(7) 0.1699(7) 0.2405(14) 0.063(3) Uani 1 1 d D U . . .
H1B H 0.529158 0.199119 0.211085 0.075 Uiso 0.47 1 calc R . P A 2
H1A H 0.523193 0.208534 0.197530 0.075 Uiso 0.53 1 calc R . P B 1
N2 N 0.4553(6) 0.0866(6) -0.1195(17) 0.061(3) Uani 1 1 d . U . . .
H2BD H 0.433384 0.041046 -0.178898 0.073 Uiso 0.47 1 calc R . P C 2
H2BE H 0.478521 0.123351 -0.209763 0.073 Uiso 0.47 1 calc R . P C 2
H2BF H 0.489566 0.089366 -0.031693 0.073 Uiso 0.47 1 calc R . P C 2
H2AA H 0.500556 0.109128 -0.058745 0.073 Uiso 0.53 1 calc R . P D 1
H2AB H 0.426353 0.039523 -0.071119 0.073 Uiso 0.53 1 calc R . P D 1
H2AC H 0.462035 0.083894 -0.249028 0.073 Uiso 0.53 1 calc R . P D 1
C1 C 0.6655(4) 0.1856(4) 1.3594(10) 0.0177(15) Uani 1 1 d . . . . .
C2 C 0.6457(4) 0.1704(4) 1.1629(9) 0.0146(13) Uani 1 1 d . . . . .
C3 C 0.6202(4) 0.0977(4) 1.0903(10) 0.0184(15) Uani 1 1 d . . . . .
H3 H 0.608512 0.088770 0.956141 0.022 Uiso 1 1 calc R . . . .
C4 C 0.6113(4) 0.0387(4) 1.2044(11) 0.0186(15) Uani 1 1 d . . . . .
C5 C 0.6313(5) 0.0544(4) 1.3998(11) 0.0213(16) Uani 1 1 d . . . . .
H5 H 0.626468 0.015222 1.482121 0.026 Uiso 1 1 calc R . . . .
C6 C 0.6581(4) 0.1258(4) 1.4772(11) 0.0207(16) Uani 1 1 d . . . . .
H6 H 0.671543 0.134593 1.610417 0.025 Uiso 1 1 calc R . . . .
C7 C 0.6405(4) 0.2239(4) 1.0246(10) 0.0172(14) Uani 1 1 d . . . . .
C8 C 0.4737(6) 0.1330(7) 0.4153(18) 0.051(3) Uani 1 1 d . . . . .
C11 C 0.3421(7) 0.0964(8) -0.183(2) 0.065(3) Uani 1 1 d D U . . .
H11A H 0.311553 0.044304 -0.135642 0.078 Uiso 0.53 1 calc R . P E 1
H11B H 0.349468 0.094352 -0.324282 0.078 Uiso 0.53 1 calc R . P E 1
H11C H 0.369380 0.140677 -0.268281 0.078 Uiso 0.47 1 calc R . P F 2
H11D H 0.322245 0.050107 -0.261422 0.078 Uiso 0.47 1 calc R . P F 2
C14 C 0.3648(7) 0.1759(9) 0.1837(19) 0.065(3) Uani 1 1 d D U . . .
H14A H 0.395897 0.228744 0.142450 0.078 Uiso 0.53 1 calc R . P G 1
H14B H 0.356791 0.174709 0.325563 0.078 Uiso 0.53 1 calc R . P G 1
H14C H 0.338741 0.132251 0.271585 0.078 Uiso 0.47 1 calc R . P H 2
H14D H 0.384271 0.221857 0.263370 0.078 Uiso 0.47 1 calc R . P H 2
C9A C 0.4038(12) 0.1311(13) 0.132(3) 0.049(5) Uani 0.53 1 d D U P I 1
H9A H 0.372697 0.078225 0.177204 0.059 Uiso 0.53 1 calc R . P I 1
C10A C 0.4165(11) 0.1321(14) -0.085(3) 0.051(4) Uani 0.53 1 d D U P I 1
H10A H 0.448687 0.184699 -0.131991 0.061 Uiso 0.53 1 calc R . P I 1
C12A C 0.2990(17) 0.1387(17) -0.147(4) 0.075(7) Uani 0.53 1 d D U P I 1
H12A H 0.249859 0.113299 -0.213661 0.091 Uiso 0.53 1 calc R . P I 1
H12B H 0.328047 0.190850 -0.195614 0.091 Uiso 0.53 1 calc R . P I 1
C13A C 0.2883(14) 0.1381(18) 0.075(4) 0.081(9) Uani 0.53 1 d D U P I 1
H13A H 0.257511 0.085630 0.120012 0.097 Uiso 0.53 1 calc R . P I 1
H13B H 0.261001 0.164922 0.106555 0.097 Uiso 0.53 1 calc R . P I 1
C9B C 0.4314(11) 0.1738(12) 0.087(3) 0.046(4) Uani 0.47 1 d D U P I 2
H9B H 0.459309 0.215883 -0.006769 0.055 Uiso 0.47 1 calc R . P I 2
C10B C 0.3929(11) 0.0970(12) -0.011(3) 0.042(4) Uani 0.47 1 d D U P I 2
H10B H 0.363893 0.055697 0.083627 0.050 Uiso 0.47 1 calc R . P I 2
C12B C 0.2795(13) 0.0995(16) -0.067(4) 0.064(6) Uani 0.47 1 d D U P I 2
H12C H 0.238506 0.091528 -0.155971 0.077 Uiso 0.47 1 calc R . P I 2
H12D H 0.258638 0.058550 0.030284 0.077 Uiso 0.47 1 calc R . P I 2
C13B C 0.309(2) 0.1745(16) 0.037(5) 0.071(8) Uani 0.47 1 d D U P I 2
H13C H 0.267348 0.177155 0.103040 0.085 Uiso 0.47 1 calc R . P I 2
H13D H 0.333312 0.216723 -0.055488 0.085 Uiso 0.47 1 calc R . P I 2

loop_
_atom_site_aniso_label
_atom_site_aniso_U_11
_atom_site_aniso_U_22
_atom_site_aniso_U_33
_atom_site_aniso_U_23
_atom_site_aniso_U_13
_atom_site_aniso_U_12
Zn1 0.0211(4) 0.0171(4) 0.0143(4) 0.0007(3) -0.0006(3) 0.0103(4)
O1 0.022(3) 0.014(2) 0.020(2) -0.0031(19) -0.001(2) 0.009(2)
O2 0.028(3) 0.014(3) 0.017(2) 0.002(2) 0.000(2) 0.010(2)
O3 0.041(3) 0.020(3) 0.014(3) 0.002(2) -0.001(2) 0.017(3)
O4 0.031(4) 0.043(4) 0.059(5) -0.024(4) -0.010(3) 0.008(3)
O5 0.049(5) 0.042(5) 0.098(8) -0.014(5) 0.003(5) -0.006(4)
N1 0.073(7) 0.083(8) 0.039(5) -0.002(5) 0.001(5) 0.044(6)
N2 0.048(6) 0.043(6) 0.086(8) -0.011(5) 0.005(5) 0.019(5)
C1 0.017(4) 0.021(4) 0.013(3) -0.001(3) -0.002(2) 0.008(3)
C2 0.017(3) 0.014(3) 0.011(3) 0.005(2) 0.005(3) 0.007(3)
C3 0.019(4) 0.023(4) 0.013(3) -0.002(3) -0.002(3) 0.010(3)
C4 0.021(4) 0.012(4) 0.021(4) -0.002(3) 0.002(3) 0.007(3)
C5 0.028(4) 0.016(4) 0.017(4) 0.004(3) -0.001(3) 0.010(3)
C6 0.023(4) 0.024(4) 0.016(4) 0.000(3) -0.004(3) 0.013(3)
C7 0.016(4) 0.021(4) 0.012(3) 0.002(3) 0.005(3) 0.008(3)
C8 0.037(6) 0.049(7) 0.060(7) -0.011(6) 0.000(5) 0.017(5)
C11 0.071(8) 0.057(8) 0.068(8) -0.007(6) -0.010(6) 0.032(7)
C14 0.071(8) 0.080(9) 0.057(7) -0.001(6) 0.008(6) 0.049(7)
C9A 0.056(11) 0.058(14) 0.044(9) 0.013(10) -0.001(8) 0.037(11)
C10A 0.049(10) 0.052(13) 0.053(9) 0.013(9) 0.014(8) 0.026(10)
C12A 0.071(16) 0.063(17) 0.098(14) 0.003(15) -0.026(14) 0.037(15)
C13A 0.094(18) 0.11(3) 0.096(15) 0.000(18) -0.016(15) 0.092(19)
C9B 0.054(11) 0.040(11) 0.038(10) 0.012(8) 0.016(7) 0.019(10)
C10B 0.031(10) 0.033(10) 0.044(11) 0.010(8) 0.014(7) 0.003(8)
C12B 0.049(13) 0.056(15) 0.073(17) 0.006(12) -0.006(10) 0.015(13)
C13B 0.097(19) 0.054(16) 0.087(19) 0.007(13) -0.005(14) 0.057(16)

loop_
_atom_type_symbol
_atom_type_description
_atom_type_scat_dispersion_real
_atom_type_scat_dispersion_imag
_atom_type_scat_source
C C 0.0060 0.0030 'ANOMDisVal Program in PLATON Spek, A. L. J. Appl. Crystallogr. 2003, 36, 7-13'
H H 0.0000 0.0000 'ANOMDisVal Program in PLATON Spek, A. L. J. Appl. Crystallogr. 2003, 36, 7-13'
N N 0.0100 0.0050 'ANOMDisVal Program in PLATON Spek, A. L. J. Appl. Crystallogr. 2003, 36, 7-13'
O O 0.0180 0.0100 'ANOMDisVal Program in PLATON Spek, A. L. J. Appl. Crystallogr. 2003, 36, 7-13'
Zn Zn 0.0350 2.0980 'ANOMDisVal Program in PLATON Spek, A. L. J. Appl. Crystallogr. 2003, 36, 7-13'

loop_
_geom_angle_atom_site_label_1
_geom_angle_atom_site_label_2
_geom_angle_atom_site_label_3
_geom_angle
_geom_angle_site_symmetry_1
_geom_angle_site_symmetry_3
O1 Zn1 O1 162.6(2) 3_664 1_554
O1 Zn1 O2 83.6(2) 3_664 3_664
O1 Zn1 O2 81.2(2) 1_554 3_664
O1 Zn1 O2 78.5(2) 3_664 2_654
O1 Zn1 O2 90.4(2) 1_554 2_654
O1 Zn1 O4 96.3(3) 3_664 .
O2 Zn1 O2 78.73(6) 3_664 2_654
O3 Zn1 O1 96.6(2) . 1_554
O3 Zn1 O1 96.8(2) . 3_664
O3 Zn1 O2 90.4(2) . 2_654
O3 Zn1 O2 168.8(2) . 3_664
O3 Zn1 O4 87.3(3) . .
O4 Zn1 O1 95.3(3) . 1_554
O4 Zn1 O2 174.0(3) . 2_654
O4 Zn1 O2 103.8(3) . 3_664
Zn1 O1 Zn1 99.9(2) 2_655 1_556
C1 O1 Zn1 119.8(5) . 1_556
C1 O1 Zn1 123.2(4) . 2_655
Zn1 O2 Zn1 94.5(2) 2_655 3_665
C7 O2 Zn1 126.4(5) . 2_655
C7 O2 Zn1 134.8(5) . 3_665
C7 O3 Zn1 127.0(5) . .
C8 O4 Zn1 151.9(9) . .
C8 N1 H1B 111.1 . .
C8 N1 H1A 125.5 . .
C8 N1 C9A 109.0(12) . .
C8 N1 C9B 137.9(13) . .
C9A N1 H1A 125.5 . .
C9B N1 H1B 111.1 . .
H2BD N2 H2BE 109.5 . .
H2BD N2 H2BF 109.5 . .
H2BE N2 H2BF 109.5 . .
H2AA N2 H2AB 109.5 . .
H2AA N2 H2AC 109.5 . .
H2AB N2 H2AC 109.5 . .
C10A N2 H2AA 109.5 . .
C10A N2 H2AB 109.5 . .
C10A N2 H2AC 109.5 . .
C10B N2 H2BD 109.5 . .
C10B N2 H2BE 109.5 . .
C10B N2 H2BF 109.5 . .
O1 C1 C2 125.0(6) . .
O1 C1 C6 117.3(6) . .
C2 C1 C6 117.7(7) . .
C1 C2 C3 119.5(6) . .
C1 C2 C7 124.6(6) . .
C3 C2 C7 115.4(6) . .
C2 C3 H3 118.4 . .
C4 C3 C2 123.2(7) . .
C4 C3 H3 118.4 . .
C3 C4 C4 120.8(8) . 5_557
C3 C4 C5 116.8(7) . .
C5 C4 C4 121.8(9) . 5_557
C4 C5 H5 119.1 . .
C6 C5 C4 121.9(7) . .
C6 C5 H5 119.1 . .
C1 C6 H6 119.6 . .
C5 C6 C1 120.8(7) . .
C5 C6 H6 119.6 . .
O2 C7 C2 118.6(6) . .
O3 C7 O2 123.2(7) . .
O3 C7 C2 118.2(7) . .
O4 C8 N1 115.0(11) . .
O5 C8 O4 124.7(13) . .
O5 C8 N1 120.3(12) . .
H11A C11 H11B 107.8 . .
H11C C11 H11D 109.5 . .
C10A C11 H11A 109.0 . .
C10A C11 H11B 109.0 . .
C10A C11 C12A 112.9(17) . .
C12A C11 H11A 109.0 . .
C12A C11 H11B 109.0 . .
C10B C11 H11C 111.8 . .
C10B C11 H11D 111.8 . .
C12B C11 H11C 111.8 . .
C12B C11 H11D 111.8 . .
C12B C11 C10B 100.0(16) . .
H14A C14 H14B 108.6 . .
H14C C14 H14D 107.8 . .
C9A C14 H14A 110.4 . .
C9A C14 H14B 110.4 . .
C9A C14 C13A 106.8(15) . .
C13A C14 H14A 110.4 . .
C13A C14 H14B 110.4 . .
C9B C14 H14C 109.0 . .
C9B C14 H14D 109.0 . .
C13B C14 H14C 109.0 . .
C13B C14 H14D 109.0 . .
C13B C14 C9B 112.9(19) . .
N1 C9A H9A 109.7 . .
C14 C9A N1 106.8(13) . .
C14 C9A H9A 109.7 . .
C10A C9A N1 109.8(14) . .
C10A C9A C14 111.2(15) . .
C10A C9A H9A 109.7 . .
N2 C10A H10A 110.4 . .
C11 C10A N2 110.6(15) . .
C11 C10A C9A 108.2(15) . .
C11 C10A H10A 110.4 . .
C9A C10A N2 106.6(15) . .
C9A C10A H10A 110.4 . .
C11 C12A H12A 110.6 . .
C11 C12A H12B 110.6 . .
C11 C12A C13A 105.9(19) . .
H12A C12A H12B 108.7 . .
C13A C12A H12A 110.6 . .
C13A C12A H12B 110.6 . .
C14 C13A H13A 109.3 . .
C14 C13A H13B 109.3 . .
C12A C13A C14 112(2) . .
C12A C13A H13A 109.3 . .
C12A C13A H13B 109.3 . .
H13A C13A H13B 108.0 . .
N1 C9B C14 109.8(13) . .
N1 C9B H9B 112.8 . .
N1 C9B C10B 105.6(15) . .
C14 C9B H9B 112.8 . .
C10B C9B C14 102.2(16) . .
C10B C9B H9B 112.8 . .
N2 C10B H10B 111.8 . .
C11 C10B N2 103.0(13) . .
C11 C10B H10B 111.8 . .
C9B C10B N2 108.1(14) . .
C9B C10B C11 109.8(15) . .
C9B C10B H10B 111.8 . .
C11 C12B H12C 109.3 . .
C11 C12B H12D 109.3 . .
H12C C12B H12D 107.9 . .
C13B C12B C11 112(2) . .
C13B C12B H12C 109.3 . .
C13B C12B H12D 109.3 . .
C14 C13B H13C 111.0 . .
C14 C13B H13D 111.0 . .
C12B C13B C14 103.9(19) . .
C12B C13B H13C 111.0 . .
C12B C13B H13D 111.0 . .
H13C C13B H13D 109.0 . .

loop_
_geom_bond_atom_site_label_1
_geom_bond_atom_site_label_2
_geom_bond_distance
_geom_bond_site_symmetry_2
Zn1 O1 2.061(5) 3_664
Zn1 O1 2.074(5) 1_554
Zn1 O2 2.091(5) 3_664
Zn1 O2 2.218(5) 2_654
Zn1 O3 2.038(5) .
Zn1 O4 2.063(7) .
O1 C1 1.331(9) .
O2 C7 1.259(9) .
O3 C7 1.254(9) .
O4 C8 1.233(13) .
O5 C8 1.217(14) .
N1 H1B 0.8800 .
N1 H1A 0.8800 .
N1 C8 1.390(16) .
N1 C9A 1.58(2) .
N1 C9B 1.51(2) .
N2 H2BD 0.9100 .
N2 H2BE 0.9100 .
N2 H2BF 0.9100 .
N2 H2AA 0.9100 .
N2 H2AB 0.9100 .
N2 H2AC 0.9100 .
N2 C10A 1.52(2) .
N2 C10B 1.59(3) .
C1 C2 1.404(9) .
C1 C6 1.418(10) .
C2 C3 1.408(10) .
C2 C7 1.501(10) .
C3 H3 0.9500 .
C3 C4 1.381(11) .
C4 C4 1.475(14) 5_557
C4 C5 1.398(11) .
C5 H5 0.9500 .
C5 C6 1.395(11) .
C6 H6 0.9500 .
C11 H11A 0.9900 .
C11 H11B 0.9900 .
C11 H11C 0.9900 .
C11 H11D 0.9900 .
C11 C10A 1.489(17) .
C11 C12A 1.545(18) .
C11 C10B 1.577(17) .
C11 C12B 1.548(18) .
C14 H14A 0.9900 .
C14 H14B 0.9900 .
C14 H14C 0.9900 .
C14 H14D 0.9900 .
C14 C9A 1.538(17) .
C14 C13A 1.558(19) .
C14 C9B 1.546(17) .
C14 C13B 1.527(19) .
C9A H9A 1.0000 .
C9A C10A 1.515(17) .
C10A H10A 1.0000 .
C12A H12A 0.9900 .
C12A H12B 0.9900 .
C12A C13A 1.55(2) .
C13A H13A 0.9900 .
C13A H13B 0.9900 .
C9B H9B 1.0000 .
C9B C10B 1.528(18) .
C10B H10B 1.0000 .
C12B H12C 0.9900 .
C12B H12D 0.9900 .
C12B C13B 1.526(19) .
C13B H13C 0.9900 .
C13B H13D 0.9900 .

loop_
_geom_hbond_atom_site_label_D
_geom_hbond_atom_site_label_H
_geom_hbond_atom_site_label_A
_geom_hbond_distance_DH
_geom_hbond_distance_HA
_geom_hbond_distance_DA
_geom_hbond_angle_DHA
_geom_hbond_site_symmetry_A
N1 H1B O2 0.88 2.45 3.327(13) 171.1 1_554
N2 H2BE O4 0.91 1.96 2.829(14) 158.8 1_554
N2 H2AA O3 0.91 2.34 3.048(12) 134.2 1_554
N2 H2AB O5 0.91 1.98 2.812(13) 151.8 5
N2 H2AC O5 0.91 2.27 3.110(16) 152.7 1_554

loop_
_geom_torsion_atom_site_label_1
_geom_torsion_atom_site_label_2
_geom_torsion_atom_site_label_3
_geom_torsion_atom_site_label_4
_geom_torsion
_geom_torsion_site_symmetry_1
_geom_torsion_site_symmetry_4
Zn1 O1 C1 C2 -22.3(10) 2_655 .
Zn1 O1 C1 C2 105.5(7) 1_556 .
Zn1 O1 C1 C6 159.8(5) 2_655 .
Zn1 O1 C1 C6 -72.4(8) 1_556 .
Zn1 O2 C7 O3 -145.9(6) 2_655 .
Zn1 O2 C7 O3 4.6(12) 3_665 .
Zn1 O2 C7 C2 34.9(9) 2_655 .
Zn1 O2 C7 C2 -174.6(5) 3_665 .
Zn1 O3 C7 O2 5.5(11) . .
Zn1 O3 C7 C2 -175.2(5) . .
Zn1 O4 C8 O5 174.8(11) . .
Zn1 O4 C8 N1 -5(2) . .
O1 C1 C2 C3 -178.3(7) . .
O1 C1 C2 C7 -6.3(12) . .
O1 C1 C6 C5 177.3(7) . .
N1 C9A C10A N2 62.0(18) . .
N1 C9A C10A C11 -179.0(15) . .
N1 C9B C10B N2 -65.3(17) . .
N1 C9B C10B C11 -176.9(14) . .
C1 C2 C3 C4 1.8(12) . .
C1 C2 C7 O2 0.2(11) . .
C1 C2 C7 O3 -179.1(7) . .
C2 C1 C6 C5 -0.7(11) . .
C2 C3 C4 C4 169.6(6) . 5_557
C2 C3 C4 C5 -2.0(12) . .
C3 C2 C7 O2 172.4(7) . .
C3 C2 C7 O3 -6.8(10) . .
C3 C4 C5 C6 0.8(12) . .
C4 C4 C5 C6 -170.7(6) 5_557 .
C4 C5 C6 C1 0.6(12) . .
C6 C1 C2 C3 -0.4(11) . .
C6 C1 C2 C7 171.6(7) . .
C7 C2 C3 C4 -170.9(7) . .
C8 N1 C9A C14 94.9(15) . .
C8 N1 C9A C10A -144.5(15) . .
C8 N1 C9B C14 41(2) . .
C8 N1 C9B C10B -68(2) . .
C11 C12A C13A C14 59(3) . .
C11 C12B C13B C14 -65(3) . .
C14 C9A C10A N2 179.9(14) . .
C14 C9A C10A C11 -61(2) . .
C14 C9B C10B N2 179.8(13) . .
C14 C9B C10B C11 68.2(18) . .
C9A N1 C8 O4 -157.9(11) . .
C9A N1 C8 O5 22.6(16) . .
C9A C14 C13A C12A -60(2) . .
C10A C11 C12A C13A -60(3) . .
C12A C11 C10A N2 178.0(17) . .
C12A C11 C10A C9A 62(2) . .
C13A C14 C9A N1 179.6(16) . .
C13A C14 C9A C10A 60(2) . .
C9B N1 C8 O4 -143.6(16) . .
C9B N1 C8 O5 37(2) . .
C9B C14 C13B C12B 62(3) . .
C10B C11 C12B C13B 68(2) . .
C12B C11 C10B N2 175.1(15) . .
C12B C11 C10B C9B -70(2) . .
C13B C14 C9B N1 -176.0(17) . .
C13B C14 C9B C10B -64(2) . .

loop_
_twin_individual_id
_twin_individual_mass_fraction_refined
1 0.59(3)
2 0.41(3)
